data_7116143
loop_
_publ_author_name
'Yong-Sheng Zhang'
'Xiang-Ying Tang'
'Min Shi'

_publ_section_title
;
 Unprecedented synthesis of aza-bridged benzodioxepine derivatives through
 a tandem Rh(II)-catalyzed 1,3-rearrangement/[3+2] cycloaddition of
 carbonyltriazoles
;
_journal_name_full Chem.Commun.
_journal_page_first 15971
_journal_paper_doi 10.1039/C4cc08339C
_journal_volume 50
_journal_year 2014
_chemical_absolute_configuration unk
_chemical_formula_sum 'C17 H15 N O4 S'
_chemical_formula_weight 329.36
_chemical_name_systematic
; 
 ? 
;
_space_group_IT_number 33
_symmetry_cell_setting orthorhombic
_symmetry_space_group_name_Hall 'P 2c -2n'
_symmetry_space_group_name_H-M 'P n a 21'
_atom_sites_solution_hydrogens geom
_atom_sites_solution_primary direct
_atom_sites_solution_secondary difmap
_audit_creation_method SHELXL-97
_cell_angle_alpha 90.00
_cell_angle_beta 90.00
_cell_angle_gamma 90.00
_cell_formula_units_Z 4
_cell_length_a 17.324(8)
_cell_length_b 15.968(8)
_cell_length_c 5.799(3)
_cell_measurement_reflns_used 1147
_cell_measurement_temperature 293(2)
_cell_measurement_theta_max 45.070
_cell_measurement_theta_min 4.703
_cell_volume 1604.2(14)
_computing_cell_refinement 'Bruker SMART'
_computing_data_collection 'Bruker SMART'
_computing_data_reduction 'Bruker SHELXTL'
_computing_molecular_graphics 'Bruker SHELXTL'
_computing_publication_material 'Bruker SHELXTL'
_computing_structure_refinement 'SHELXL-97 (Sheldrick, 1997)'
_computing_structure_solution 'SHELXS-97 (Sheldrick, 1990)'
_diffrn_ambient_temperature 293(2)
_diffrn_measured_fraction_theta_full 0.997
_diffrn_measured_fraction_theta_max 0.997
_diffrn_measurement_device_type 'CCD area detector'
_diffrn_measurement_method 'phi and omega scans'
_diffrn_radiation_monochromator graphite
_diffrn_radiation_source 'fine-focus sealed tube'
_diffrn_radiation_type MoK\a
_diffrn_radiation_wavelength 0.71073
_diffrn_reflns_av_R_equivalents 0.0805
_diffrn_reflns_av_sigmaI/netI 0.0867
_diffrn_reflns_limit_h_max 21
_diffrn_reflns_limit_h_min -20
_diffrn_reflns_limit_k_max 19
_diffrn_reflns_limit_k_min -16
_diffrn_reflns_limit_l_max 6
_diffrn_reflns_limit_l_min -7
_diffrn_reflns_number 7871
_diffrn_reflns_theta_full 26.00
_diffrn_reflns_theta_max 26.00
_diffrn_reflns_theta_min 1.73
_exptl_absorpt_coefficient_mu 0.221
_exptl_absorpt_correction_T_max 1.0000
_exptl_absorpt_correction_T_min 0.0716
_exptl_absorpt_correction_type empirical
_exptl_absorpt_process_details sadabs
_exptl_crystal_colour colorless
_exptl_crystal_density_diffrn 1.364
_exptl_crystal_density_method 'not measured'
_exptl_crystal_description prismatic
_exptl_crystal_F_000 688
_exptl_crystal_size_max 0.141
_exptl_crystal_size_mid 0.078
_exptl_crystal_size_min 0.069
_refine_diff_density_max 0.240
_refine_diff_density_min -0.242
_refine_diff_density_rms 0.051
_refine_ls_abs_structure_details 'Flack H D (1983), Acta Cryst. A39, 876-881'
_refine_ls_abs_structure_Flack 0.63(16)
_refine_ls_extinction_method none
_refine_ls_goodness_of_fit_ref 0.977
_refine_ls_hydrogen_treatment constr
_refine_ls_matrix_type full
_refine_ls_number_parameters 209
_refine_ls_number_reflns 3058
_refine_ls_number_restraints 151
_refine_ls_restrained_S_all 0.954
_refine_ls_R_factor_all 0.1266
_refine_ls_R_factor_gt 0.0658
_refine_ls_shift/su_max 0.000
_refine_ls_shift/su_mean 0.000
_refine_ls_structure_factor_coef Fsqd
_refine_ls_weighting_details 'calc w=1/[\s^2^(Fo^2^)+(0.0851P)^2^+0.0000P] where P=(Fo^2^+2Fc^2^)/3'
_refine_ls_weighting_scheme calc
_refine_ls_wR_factor_gt 0.1480
_refine_ls_wR_factor_ref 0.1718
_reflns_number_gt 1643
_reflns_number_total 3058
_reflns_threshold_expression >2sigma(I)
_cod_data_source_file c4cc08339c2.cif
_cod_data_source_block cd213538
_cod_original_cell_volume 1604.1(13)
_cod_original_sg_symbol_H-M Pna2(1)
_cod_database_code 7116143

loop_
_symmetry_equiv_pos_as_xyz
'x, y, z'
'-x, -y, z+1/2'
'x+1/2, -y+1/2, z'
'-x+1/2, y+1/2, z+1/2'

loop_
_atom_site_label
_atom_site_type_symbol
_atom_site_fract_x
_atom_site_fract_y
_atom_site_fract_z
_atom_site_U_iso_or_equiv
_atom_site_adp_type
_atom_site_occupancy
_atom_site_symmetry_multiplicity
_atom_site_calc_flag
_atom_site_refinement_flags
S1 S 0.49219(7) 0.27863(8) 0.3195(3) 0.0613(4) Uani 1 1 d U
N1 N 0.4368(2) 0.1999(2) 0.2365(8) 0.0553(12) Uani 1 1 d U
O1 O 0.3590(2) 0.2267(2) -0.0748(7) 0.0678(10) Uani 1 1 d U
O2 O 0.33930(18) 0.1086(2) 0.3616(7) 0.0679(11) Uani 1 1 d U
O3 O 0.55711(19) 0.2742(2) 0.1672(8) 0.0745(13) Uani 1 1 d U
O4 O 0.5014(2) 0.2699(3) 0.5631(7) 0.0801(13) Uani 1 1 d U
C1 C 0.3565(3) 0.1949(3) 0.3217(12) 0.0612(14) Uani 1 1 d U
H1 H 0.3496 0.2283 0.4621 0.073 Uiso 1 1 calc R
C2 C 0.3122(3) 0.2308(3) 0.1250(12) 0.0586(14) Uani 1 1 d U
C3 C 0.2426(3) 0.2627(3) 0.1184(15) 0.0829(19) Uani 1 1 d U
H3A H 0.2230 0.2833 -0.0197 0.100 Uiso 1 1 calc R
H3B H 0.2128 0.2647 0.2517 0.100 Uiso 1 1 calc R
C4 C 0.4248(3) 0.1783(3) -0.0031(10) 0.0567(14) Uani 1 1 d U
H4 H 0.4704 0.1904 -0.0971 0.068 Uiso 1 1 calc R
C5 C 0.4049(3) 0.0862(3) -0.0053(10) 0.0577(14) Uani 1 1 d U
C6 C 0.3635(3) 0.0576(3) 0.1808(11) 0.0582(14) Uani 1 1 d U
C7 C 0.3441(3) -0.0272(4) 0.2046(13) 0.0793(18) Uani 1 1 d U
H7 H 0.3164 -0.0464 0.3314 0.095 Uiso 1 1 calc R
C8 C 0.3681(4) -0.0815(4) 0.0301(17) 0.092(2) Uani 1 1 d U
H8 H 0.3565 -0.1382 0.0415 0.111 Uiso 1 1 calc R
C9 C 0.4081(4) -0.0533(4) -0.1567(16) 0.093(2) Uani 1 1 d U
H9 H 0.4228 -0.0907 -0.2716 0.112 Uiso 1 1 calc R
C10 C 0.4269(3) 0.0304(4) -0.1765(13) 0.0737(16) Uani 1 1 d U
H10 H 0.4543 0.0493 -0.3043 0.088 Uiso 1 1 calc R
C11 C 0.4429(3) 0.3726(3) 0.2694(9) 0.0560(15) Uani 1 1 d U
C12 C 0.3942(3) 0.4032(4) 0.4399(11) 0.0686(16) Uani 1 1 d U
H12 H 0.3875 0.3736 0.5766 0.082 Uiso 1 1 calc R
C13 C 0.3557(3) 0.4782(4) 0.4047(12) 0.0745(18) Uani 1 1 d U
H13 H 0.3229 0.4985 0.5185 0.089 Uiso 1 1 calc R
C14 C 0.3656(3) 0.5241(3) 0.1989(14) 0.0691(17) Uani 1 1 d U
C15 C 0.4126(3) 0.4909(4) 0.0312(12) 0.0697(17) Uani 1 1 d U
H15 H 0.4184 0.5193 -0.1078 0.084 Uiso 1 1 calc R
C16 C 0.4516(3) 0.4155(3) 0.0652(10) 0.0594(14) Uani 1 1 d U
H16 H 0.4835 0.3943 -0.0499 0.071 Uiso 1 1 calc R
C17 C 0.3249(4) 0.6075(4) 0.1679(16) 0.119(3) Uani 1 1 d U
H17A H 0.3560 0.6514 0.2327 0.179 Uiso 1 1 calc R
H17B H 0.2758 0.6059 0.2449 0.179 Uiso 1 1 calc R
H17C H 0.3171 0.6179 0.0066 0.179 Uiso 1 1 calc R

loop_
_atom_site_aniso_label
_atom_site_aniso_U_11
_atom_site_aniso_U_22
_atom_site_aniso_U_33
_atom_site_aniso_U_23
_atom_site_aniso_U_13
_atom_site_aniso_U_12
S1 0.0484(7) 0.0712(9) 0.0642(11) 0.0126(9) -0.0046(8) -0.0043(6)
N1 0.048(2) 0.056(3) 0.062(3) 0.005(2) -0.003(2) -0.0012(18)
O1 0.072(2) 0.068(2) 0.064(3) 0.000(2) -0.004(2) 0.0205(18)
O2 0.067(2) 0.062(2) 0.075(3) 0.000(2) 0.009(2) -0.0081(17)
O3 0.044(2) 0.088(3) 0.092(3) 0.019(2) 0.012(2) 0.0008(18)
O4 0.087(3) 0.098(3) 0.055(3) 0.019(2) -0.0256(19) -0.013(2)
C1 0.053(3) 0.063(3) 0.067(4) 0.002(3) 0.019(3) -0.007(2)
C2 0.047(3) 0.054(3) 0.075(4) -0.009(3) -0.003(3) 0.003(2)
C3 0.064(4) 0.075(4) 0.111(6) -0.021(4) -0.004(4) 0.018(3)
C4 0.043(3) 0.075(4) 0.052(4) 0.009(3) -0.003(2) 0.011(2)
C5 0.060(3) 0.065(3) 0.049(4) 0.000(3) -0.001(3) 0.019(3)
C6 0.054(3) 0.051(3) 0.070(4) -0.007(3) 0.002(3) 0.005(2)
C7 0.073(4) 0.069(4) 0.096(5) -0.002(4) 0.000(3) -0.003(3)
C8 0.097(5) 0.066(4) 0.114(7) -0.020(5) -0.022(5) 0.002(4)
C9 0.100(5) 0.072(5) 0.107(6) -0.031(5) -0.010(5) 0.031(4)
C10 0.068(3) 0.086(4) 0.067(4) -0.006(4) 0.000(4) 0.029(3)
C11 0.052(3) 0.056(3) 0.060(4) 0.007(3) -0.003(3) -0.003(2)
C12 0.079(4) 0.075(4) 0.051(4) -0.003(3) 0.013(3) -0.014(3)
C13 0.070(4) 0.077(4) 0.077(5) -0.014(4) 0.009(3) -0.016(3)
C14 0.060(3) 0.063(4) 0.085(5) -0.007(4) -0.020(3) 0.004(3)
C15 0.073(4) 0.067(4) 0.070(5) 0.010(3) -0.008(3) -0.011(3)
C16 0.064(3) 0.060(3) 0.054(4) 0.000(3) 0.006(3) -0.003(3)
C17 0.104(5) 0.076(5) 0.178(9) -0.009(5) -0.044(6) 0.019(4)

loop_
_atom_type_symbol
_atom_type_description
_atom_type_scat_dispersion_real
_atom_type_scat_dispersion_imag
_atom_type_scat_source
C C 0.0033 0.0016 'International Tables Vol C Tables 4.2.6.8 and 6.1.1.4'
H H 0.0000 0.0000 'International Tables Vol C Tables 4.2.6.8 and 6.1.1.4'
N N 0.0061 0.0033 'International Tables Vol C Tables 4.2.6.8 and 6.1.1.4'
O O 0.0106 0.0060 'International Tables Vol C Tables 4.2.6.8 and 6.1.1.4'
S S 0.1246 0.1234 'International Tables Vol C Tables 4.2.6.8 and 6.1.1.4'

loop_
_geom_angle_atom_site_label_1
_geom_angle_atom_site_label_2
_geom_angle_atom_site_label_3
_geom_angle
O4 S1 O3 121.2(3)
O4 S1 N1 106.2(2)
O3 S1 N1 103.9(2)
O4 S1 C11 107.6(3)
O3 S1 C11 108.9(2)
N1 S1 C11 108.7(2)
C4 N1 C1 100.0(5)
C4 N1 S1 123.0(3)
C1 N1 S1 119.3(4)
C2 O1 C4 103.9(4)
C6 O2 C1 112.3(4)
O2 C1 N1 107.6(4)
O2 C1 C2 112.8(5)
N1 C1 C2 102.0(5)
O2 C1 H1 111.3
N1 C1 H1 111.3
C2 C1 H1 111.3
C3 C2 O1 121.4(6)
C3 C2 C1 130.3(6)
O1 C2 C1 108.3(4)
C2 C3 H3A 120.0
C2 C3 H3B 120.0
H3A C3 H3B 120.0
O1 C4 N1 105.3(4)
O1 C4 C5 110.0(4)
N1 C4 C5 105.9(4)
O1 C4 H4 111.8
N1 C4 H4 111.8
C5 C4 H4 111.8
C6 C5 C10 119.4(5)
C6 C5 C4 115.8(5)
C10 C5 C4 124.7(6)
C5 C6 O2 123.7(5)
C5 C6 C7 121.6(6)
O2 C6 C7 114.7(6)
C8 C7 C6 117.2(7)
C8 C7 H7 121.4
C6 C7 H7 121.4
C9 C8 C7 121.5(7)
C9 C8 H8 119.2
C7 C8 H8 119.2
C8 C9 C10 120.4(6)
C8 C9 H9 119.8
C10 C9 H9 119.8
C9 C10 C5 119.9(7)
C9 C10 H10 120.1
C5 C10 H10 120.1
C16 C11 C12 120.3(5)
C16 C11 S1 121.0(4)
C12 C11 S1 118.7(4)
C13 C12 C11 119.4(6)
C13 C12 H12 120.3
C11 C12 H12 120.3
C12 C13 C14 121.0(6)
C12 C13 H13 119.5
C14 C13 H13 119.5
C15 C14 C13 118.0(5)
C15 C14 C17 122.0(7)
C13 C14 C17 120.0(7)
C14 C15 C16 121.3(6)
C14 C15 H15 119.3
C16 C15 H15 119.3
C11 C16 C15 119.8(5)
C11 C16 H16 120.1
C15 C16 H16 120.1
C14 C17 H17A 109.5
C14 C17 H17B 109.5
H17A C17 H17B 109.5
C14 C17 H17C 109.5
H17A C17 H17C 109.5
H17B C17 H17C 109.5

loop_
_geom_bond_atom_site_label_1
_geom_bond_atom_site_label_2
_geom_bond_distance
S1 O4 1.429(4)
S1 O3 1.431(4)
S1 N1 1.654(4)
S1 C11 1.752(5)
N1 C4 1.446(7)
N1 C1 1.477(6)
O1 C2 1.416(7)
O1 C4 1.438(5)
O2 C6 1.392(6)
O2 C1 1.430(6)
C1 C2 1.490(8)
C1 H1 0.9800
C2 C3 1.310(7)
C3 H3A 0.9300
C3 H3B 0.9300
C4 C5 1.509(7)
C4 H4 0.9800
C5 C6 1.374(7)
C5 C10 1.388(8)
C6 C7 1.402(8)
C7 C8 1.396(10)
C7 H7 0.9300
C8 C9 1.362(10)
C8 H8 0.9300
C9 C10 1.380(8)
C9 H9 0.9300
C10 H10 0.9300
C11 C16 1.376(7)
C11 C12 1.388(7)
C12 C13 1.385(8)
C12 H12 0.9300
C13 C14 1.411(8)
C13 H13 0.9300
C14 C15 1.374(9)
C14 C17 1.517(8)
C15 C16 1.395(7)
C15 H15 0.9300
C16 H16 0.9300
C17 H17A 0.9600
C17 H17B 0.9600
C17 H17C 0.9600

loop_
_geom_torsion_atom_site_label_1
_geom_torsion_atom_site_label_2
_geom_torsion_atom_site_label_3
_geom_torsion_atom_site_label_4
_geom_torsion
O4 S1 N1 C4 -169.1(4)
O3 S1 N1 C4 -40.3(4)
C11 S1 N1 C4 75.5(4)
O4 S1 N1 C1 63.9(5)
O3 S1 N1 C1 -167.3(4)
C11 S1 N1 C1 -51.5(5)
C6 O2 C1 N1 -45.4(6)
C6 O2 C1 C2 66.3(5)
C4 N1 C1 O2 80.3(5)
S1 N1 C1 O2 -142.5(4)
C4 N1 C1 C2 -38.5(5)
S1 N1 C1 C2 98.6(5)
C4 O1 C2 C3 -172.4(5)
C4 O1 C2 C1 8.1(5)
O2 C1 C2 C3 84.9(7)
N1 C1 C2 C3 -160.0(5)
O2 C1 C2 O1 -95.7(4)
N1 C1 C2 O1 19.5(5)
C2 O1 C4 N1 -33.8(5)
C2 O1 C4 C5 79.8(5)
C1 N1 C4 O1 45.6(4)
S1 N1 C4 O1 -89.4(5)
C1 N1 C4 C5 -70.8(4)
S1 N1 C4 C5 154.1(3)
O1 C4 C5 C6 -79.4(6)
N1 C4 C5 C6 33.8(6)
O1 C4 C5 C10 102.1(6)
N1 C4 C5 C10 -144.7(5)
C10 C5 C6 O2 179.6(5)
C4 C5 C6 O2 1.0(7)
C10 C5 C6 C7 1.3(8)
C4 C5 C6 C7 -177.4(5)
C1 O2 C6 C5 5.1(7)
C1 O2 C6 C7 -176.5(5)
C5 C6 C7 C8 -0.5(9)
O2 C6 C7 C8 -179.0(5)
C6 C7 C8 C9 -0.6(10)
C7 C8 C9 C10 0.8(10)
C8 C9 C10 C5 0.0(9)
C6 C5 C10 C9 -1.0(8)
C4 C5 C10 C9 177.5(5)
O4 S1 C11 C16 153.5(4)
O3 S1 C11 C16 20.6(5)
N1 S1 C11 C16 -91.9(4)
O4 S1 C11 C12 -26.7(5)
O3 S1 C11 C12 -159.7(4)
N1 S1 C11 C12 87.8(4)
C16 C11 C12 C13 -1.3(7)
S1 C11 C12 C13 178.9(4)
C11 C12 C13 C14 -0.4(8)
C12 C13 C14 C15 2.1(8)
C12 C13 C14 C17 -177.9(5)
C13 C14 C15 C16 -2.2(8)
C17 C14 C15 C16 177.9(5)
C12 C11 C16 C15 1.2(7)
S1 C11 C16 C15 -179.0(4)
C14 C15 C16 C11 0.6(8)
